data_4332716
loop_
_publ_author_name
'Ichikawa, Shun'
'Kimura, Shinya'
'Mori, Hatsumi'
'Yoshida, Gosuke'
'Tajima, Hiroyuki'

_publ_section_title
;
 Antiferromagnetic Interaction Achieved by a 3-D Supramolecular
 CuIIComplex with Pyrazino-Fused TTF as the Ligand, [CuCl2(BP-TTF)]
;
_journal_issue 19
_journal_name_full 'Inorganic Chemistry'
_journal_page_first 7575
_journal_page_last 7577
_journal_paper_doi 10.1021/ic060746j
_journal_volume 45
_journal_year 2006
_chemical_formula_moiety 'C10 H4 Cl2 Cu N4 S4 '
_chemical_formula_sum 'C10 H4 Cl2 Cu N4 S4'
_chemical_formula_weight 442.86
_space_group_IT_number 2
_symmetry_cell_setting triclinic
_symmetry_Int_Tables_number 2
_symmetry_space_group_name_Hall '-P 1'
_symmetry_space_group_name_H-M 'P -1'
_cell_angle_alpha 98.27(9)
_cell_angle_beta 91.54(9)
_cell_angle_gamma 98.28(9)
_cell_formula_units_Z 1
_cell_length_a 7.955(8)
_cell_length_b 11.40(1)
_cell_length_c 3.872(3)
_cell_measurement_reflns_used 22
_cell_measurement_temperature 298.1
_cell_measurement_theta_max 13.1
_cell_measurement_theta_min 5.4
_cell_volume 343.5(5)
_computing_cell_refinement WinAFC
_computing_data_collection WinAFC
_computing_data_reduction CrystalStructure
_computing_publication_material 'CrystalStructure 3.6.0'
_computing_structure_refinement CRYSTALS
_computing_structure_solution SHELXS97
_diffrn_measured_fraction_theta_full 0.9931
_diffrn_measured_fraction_theta_max 0.9931
_diffrn_measurement_device_type 'Rigaku AFC7R'
_diffrn_measurement_method \w-2\q
_diffrn_radiation_type 'Mo K\a'
_diffrn_radiation_wavelength 0.7107
_diffrn_reflns_av_R_equivalents 0.031
_diffrn_reflns_limit_h_max 11
_diffrn_reflns_limit_h_min 0
_diffrn_reflns_limit_k_max 15
_diffrn_reflns_limit_k_min -16
_diffrn_reflns_limit_l_max 5
_diffrn_reflns_limit_l_min -5
_diffrn_reflns_number 2153
_diffrn_reflns_theta_full 30.08
_diffrn_reflns_theta_max 30.08
_diffrn_standards_decay_% -1.76
_diffrn_standards_interval_count 0
_diffrn_standards_number 3
_exptl_absorpt_coefficient_mu 2.579
_exptl_absorpt_correction_type none
_exptl_crystal_colour colorless
_exptl_crystal_density_diffrn 2.141
_exptl_crystal_density_method 'not measured'
_exptl_crystal_description prismatic
_exptl_crystal_F_000 219.00
_exptl_crystal_size_max 0.20
_exptl_crystal_size_mid 0.20
_exptl_crystal_size_min 0.20
_refine_diff_density_max 4.36
_refine_diff_density_min -3.34
_refine_ls_extinction_method none
_refine_ls_goodness_of_fit_ref 2.021
_refine_ls_hydrogen_treatment refall
_refine_ls_number_parameters 105
_refine_ls_number_reflns 1163
_refine_ls_R_factor_gt 0.0680
_refine_ls_shift/su_max 0.0000
_refine_ls_structure_factor_coef F
_refine_ls_weighting_details 'w = 1/\s^2^(Fo)'
_refine_ls_weighting_scheme sigma
_refine_ls_wR_factor_ref 0.0900
_reflns_number_gt 1163
_reflns_number_total 2153
_reflns_threshold_expression F^2^>2.0\s(F^2^)
_cod_data_source_file ic060746jsup1.cif
_cod_data_source_block '_Cytidine_(Rigaku_Master_f'
_cod_original_cell_volume 343.4(6)
_cod_original_formula_sum 'C10 H4 Cl2 Cu N4 S4 '
_cod_database_code 4332716

loop_
_symmetry_equiv_pos_site_id
_symmetry_equiv_pos_as_xyz
1 +X,+Y,+Z
2 -X,-Y,-Z

loop_
_atom_site_label
_atom_site_type_symbol
_atom_site_fract_x
_atom_site_fract_y
_atom_site_fract_z
_atom_site_U_iso_or_equiv
_atom_site_adp_type
_atom_site_occupancy
_atom_site_symmetry_multiplicity
_atom_site_calc_flag
_atom_site_refinement_flags
C(U1) Cu 0.0000 0.0000 0.0000 0.0233(5) Uani 1.00 2 d S
C(L1) Cl -0.1688(4) 0.0794(3) -0.3420(8) 0.0282(7) Uani 1.00 1 d .
S(2) S 0.2536(4) 0.5102(2) 0.2922(8) 0.0243(7) Uani 1.00 1 d .
S(1) S -0.0371(4) 0.3120(2) 0.2597(9) 0.0251(7) Uani 1.00 1 d .
N(1) N 0.182(1) 0.1568(8) 0.044(2) 0.020(2) Uani 1.00 1 d .
N(2) N 0.444(1) 0.3486(9) 0.034(3) 0.029(3) Uani 1.00 1 d .
C(3) C 0.158(1) 0.271(1) 0.138(3) 0.019(3) Uani 1.00 1 d .
C(4) C 0.293(1) 0.3652(9) 0.143(3) 0.017(2) Uani 1.00 1 d .
C(5) C 0.046(1) 0.4633(9) 0.406(3) 0.019(2) Uani 1.00 1 d .
C(1) C 0.339(2) 0.140(1) -0.049(3) 0.026(3) Uani 1.00 1 d .
C(2) C 0.465(2) 0.233(1) -0.061(4) 0.035(4) Uani 1.00 1 d .
H(1) H 0.3793 0.0663 -0.0444 0.015 Uiso 1.00 1 c R
H(2) H 0.5606 0.2247 -0.1016 0.003 Uiso 1.00 1 c R

loop_
_atom_site_aniso_label
_atom_site_aniso_U_11
_atom_site_aniso_U_22
_atom_site_aniso_U_33
_atom_site_aniso_U_12
_atom_site_aniso_U_13
_atom_site_aniso_U_23
C(U1) 0.024(1) 0.0155(9) 0.029(1) 0.0018(8) -0.0122(9) 0.0022(8)
C(L1) 0.031(2) 0.023(1) 0.030(2) 0.005(1) -0.012(1) 0.003(1)
S(2) 0.019(1) 0.018(1) 0.033(2) -0.002(1) 0.004(1) -0.002(1)
S(1) 0.017(1) 0.016(1) 0.039(2) -0.000(1) 0.003(1) -0.003(1)
N(1) 0.024(5) 0.025(5) 0.011(4) 0.005(4) -0.005(4) 0.001(3)
N(2) 0.022(5) 0.031(5) 0.033(6) 0.003(4) 0.001(4) -0.000(4)
C(3) 0.016(5) 0.028(5) 0.015(5) 0.007(4) -0.004(4) 0.004(4)
C(4) 0.019(5) 0.017(4) 0.015(5) 0.003(4) -0.006(4) -0.000(4)
C(5) 0.020(5) 0.016(4) 0.020(5) 0.000(4) -0.007(4) 0.002(4)
C(1) 0.025(6) 0.024(5) 0.029(6) 0.009(5) -0.002(5) -0.003(5)
C(2) 0.019(6) 0.039(7) 0.045(8) 0.008(5) -0.001(6) -0.003(6)

loop_
_atom_type_symbol
_atom_type_description
_atom_type_scat_dispersion_real
_atom_type_scat_dispersion_imag
_atom_type_scat_source
C C 0.003 0.002
;
International Tables for Crystallography
(1992, Vol. C, Tables 4.2.6.8 and 6.1.1.4)
;
H H 0.000 0.000
;
International Tables for Crystallography
(1992, Vol. C, Table 6.1.1.4)
;
N N 0.006 0.003
;
International Tables for Crystallography
(1992, Vol. C, Tables 4.2.6.8 and 6.1.1.4)
;
S S 0.125 0.123
;
International Tables for Crystallography
(1992, Vol. C, Tables 4.2.6.8 and 6.1.1.4)
;
Cu Cu 0.320 1.265
;
International Tables for Crystallography
(1992, Vol. C, Tables 4.2.6.8 and 6.1.1.4)
;
Cl Cl 0.148 0.159
;
International Tables for Crystallography
(1992, Vol. C, Tables 4.2.6.8 and 6.1.1.4)
;

loop_
_geom_angle_atom_site_label_1
_geom_angle_atom_site_label_2
_geom_angle_atom_site_label_3
_geom_angle
_geom_angle_site_symmetry_1
_geom_angle_site_symmetry_2
_geom_angle_site_symmetry_3
C(L1) C(U1) C(L1) 180.0(1) 55502 . .
N(1) C(U1) C(L1) 90.2(3) . . .
N(1) C(U1) C(L1) 89.8(3) 55502 . .
N(1) C(U1) C(L1) 89.8(3) . . 55502
N(1) C(U1) C(L1) 90.2(3) 55502 . 55502
N(1) C(U1) N(1) 180.0(5) 55502 . .
C(U1) N(1) C(3) 127.9(7) . . .
C(U1) N(1) C(1) 115.7(7) . . .
C(U1) N(1) C(3) 127.9(7) . 55502 55502
C(U1) N(1) C(1) 115.7(7) . 55502 55502
S(2) C(4) C(3) 117.5(8) . . .
S(2) C(4) N(2) 119.6(8) . . .
C(5) S(2) C(4) 94.3(5) . . .
S(2) C(5) S(1) 115.9(6) . . .
S(2) C(5) C(5) 122.7(8) . . 56602
S(1) C(3) N(1) 123.5(8) . . .
S(1) C(3) C(4) 116.2(8) . . .
C(5) S(1) C(3) 94.7(5) . . .
S(1) C(5) C(5) 121.3(8) . . 56602
C(1) N(1) C(3) 116.4(9) . . .
N(1) C(3) C(4) 120(1) . . .
N(1) C(1) C(2) 122(1) . . .
N(2) C(4) C(3) 122(1) . . .
C(2) N(2) C(4) 115(1) . . .
N(2) C(2) C(1) 122(1) . . .
C(5) C(5) S(1) 121.3(8) . 56602 56602
C(5) C(5) S(2) 122.7(8) . 56602 56602
N(1) C(1) H(1) 122.3266 . . .
N(2) C(2) H(2) 113.9782 . . .
H(1) C(1) C(2) 113.1149 . . .
C(1) C(2) H(2) 123.1827 . . .

loop_
_geom_bond_atom_site_label_1
_geom_bond_atom_site_label_2
_geom_bond_distance
_geom_bond_site_symmetry_2
C(U1) C(L1) 2.231(3) .
C(U1) C(L1) 2.231(3) 55502
C(U1) N(1) 2.115(9) .
C(U1) N(1) 2.115(9) 55502
S(2) C(4) 1.75(1) .
S(2) C(5) 1.75(1) .
S(1) C(3) 1.74(1) .
S(1) C(5) 1.76(1) .
N(1) C(3) 1.34(1) .
N(1) C(1) 1.34(2) .
N(2) C(4) 1.31(2) .
N(2) C(2) 1.35(2) .
C(3) C(4) 1.40(1) .
C(5) C(5) 1.34(2) 56602
C(1) C(2) 1.36(2) .
C(1) H(1) 0.9446 .
C(2) H(2) 0.7953 .

loop_
_geom_contact_atom_site_label_1
_geom_contact_atom_site_label_2
_geom_contact_distance
_geom_contact_site_symmetry_2
C(U1) C(L1) 2.997(3) 55601
C(U1) C(L1) 2.997(3) 55402
C(U1) C(3) 3.13(1) .
C(U1) C(3) 3.13(1) 55502
C(U1) C(1) 2.95(1) .
C(U1) C(1) 2.95(1) 55502
C(L1) C(U1) 2.997(3) 55401
C(L1) C(L1) 3.595(4) 55402
C(L1) S(1) 3.312(4) 55401
C(L1) S(1) 3.293(4) .
C(L1) N(1) 3.080(9) .
C(L1) N(1) 3.526(9) 55402
C(L1) N(1) 3.07(1) 55502
C(L1) C(3) 3.45(1) .
C(L1) C(1) 3.29(1) 55402
C(L1) C(1) 3.26(1) 55502
S(2) S(1) 2.977(4) .
S(2) S(1) 3.199(4) 56602
S(2) N(2) 2.65(1) .
S(2) N(2) 3.10(1) 66502
S(2) N(2) 3.54(1) 66602
S(2) C(3) 2.70(1) .
S(2) C(5) 2.72(1) 56602
S(1) C(L1) 3.312(4) 55601
S(1) S(2) 3.199(4) 56602
S(1) N(1) 2.72(1) .
S(1) C(4) 2.67(1) .
S(1) C(5) 2.71(1) 56602
N(1) C(L1) 3.526(9) 55402
N(1) C(L1) 3.07(1) 55502
N(1) N(2) 2.80(1) .
N(1) C(4) 2.38(1) .
N(1) C(2) 2.36(2) .
N(2) S(2) 3.10(1) 66502
N(2) S(2) 3.54(1) 66602
N(2) N(2) 3.49(1) 66502
N(2) C(3) 2.39(1) .
N(2) C(1) 2.38(2) .
C(3) C(5) 2.57(2) .
C(3) C(1) 2.28(2) .
C(3) C(2) 2.66(2) .
C(4) C(5) 2.56(2) .
C(4) C(1) 2.65(2) .
C(4) C(2) 2.25(2) .
C(5) S(2) 2.72(1) 56602
C(5) S(1) 2.71(1) 56602
C(5) C(5) 3.46(2) 56502
C(1) C(L1) 3.29(1) 55402
C(1) C(L1) 3.26(1) 55502
C(U1) H(1) 3.0187 .
C(U1) H(1) 3.0187 55502
C(L1) H(1) 3.0095 55402
C(L1) H(1) 2.8014 55502
C(L1) H(2) 2.9891 45501
S(2) H(2) 3.3576 66502
S(1) H(2) 3.4110 45501
N(1) H(1) 2.0087 .
N(1) H(2) 3.0866 .
N(2) H(1) 3.1531 .
N(2) H(2) 1.8230 .
C(3) H(1) 3.1358 .
C(3) H(2) 3.4534 .
C(4) H(1) 3.5487 .
C(4) H(2) 2.9412 .
C(1) H(1) 3.5234 65502
C(1) H(2) 1.9167 .
C(2) H(1) 1.9386 .
H(1) C(L1) 3.0095 55402
H(1) C(L1) 2.8014 55502
H(1) C(1) 3.5234 65502
H(2) C(L1) 2.9891 65501
H(2) S(2) 3.3576 66502
H(2) S(1) 3.4110 65501

loop_
_geom_torsion_atom_site_label_1
_geom_torsion_atom_site_label_2
_geom_torsion_atom_site_label_3
_geom_torsion_atom_site_label_4
_geom_torsion
C(L1) C(U1) N(1) C(3) 52(2)
C(L1) C(U1) N(1) C(1) -124(2)
C(5) S(2) C(4) N(2) -177.1(9)
C(5) S(2) C(4) C(3) 4.4(9)
C(4) S(2) C(5) S(1) -10.8(6)
C(5) S(1) C(3) N(1) 170.6(9)
C(5) S(1) C(3) C(4) -9.2(9)
C(3) S(1) C(5) S(2) 12.3(6)
C(U1) N(1) C(3) S(1) 2(1)
C(U1) N(1) C(3) C(4) -178.1(8)
C(1) N(1) C(3) S(1) 178.9(8)
C(1) N(1) C(3) C(4) -1(1)
C(U1) N(1) C(1) C(2) 174(1)
C(3) N(1) C(1) C(2) -2(1)
C(2) N(2) C(4) S(2) 176.9(8)
C(2) N(2) C(4) C(3) -4(1)
C(4) N(2) C(2) C(1) 0(1)
S(1) C(3) C(4) S(2) 3(1)
S(1) C(3) C(4) N(2) -175(1)
N(1) C(3) C(4) S(2) -176.4(9)
N(1) C(3) C(4) N(2) 5(1)
N(1) C(1) C(2) N(2) 2(2)
